data_4329885
loop_
_publ_author_name
'Ryan E. Cowley'
'Patrick L. Holland'

_publ_section_title
;
 Ligand Effects on Hydrogen Atom Transfer from Hydrocarbons to
 Three-Coordinate Iron Imides
;
_journal_name_full 'Inorganic Chemistry'
_journal_page_first 8352
_journal_page_last 8361
_journal_paper_doi 10.1021/ic300870y
_journal_volume 51
_journal_year 2012
_chemical_formula_moiety 'C53 H42 N2'
_chemical_formula_sum 'C53 H42 N2'
_chemical_formula_weight 706.89
_chemical_name_common 1
_chemical_name_systematic
; 
 ? 
;
_space_group_IT_number 14
_symmetry_cell_setting monoclinic
_symmetry_space_group_name_Hall '-P 2yn'
_symmetry_space_group_name_H-M 'P 1 21/n 1'
_atom_sites_solution_hydrogens geom
_atom_sites_solution_primary direct
_atom_sites_solution_secondary difmap
_audit_creation_method SHELXL-97
_cell_angle_alpha 90.00
_cell_angle_beta 104.846(2)
_cell_angle_gamma 90.00
_cell_formula_units_Z 4
_cell_length_a 10.6313(11)
_cell_length_b 19.800(2)
_cell_length_c 19.415(2)
_cell_measurement_reflns_used 3982
_cell_measurement_temperature 100.0(1)
_cell_measurement_theta_max 31.73
_cell_measurement_theta_min 2.23
_cell_volume 3950.4(7)
_computing_cell_refinement 'SAINT (Bruker, 2009)'
_computing_data_collection 'APEX2 (Bruker, 2010)'
_computing_data_reduction 'SAINT (Bruker, 2009)'
_computing_molecular_graphics 'SHELXTL (Sheldrick, 2008)'
_computing_publication_material 'SHELXTL (Sheldrick, 2008)'
_computing_structure_refinement 'SHELXL-97 (Sheldrick, 2008)'
_computing_structure_solution 'SIR97 (Altomare et al., 1999)'
_diffrn_ambient_temperature 100.0(1)
_diffrn_measured_fraction_theta_full 1.000
_diffrn_measured_fraction_theta_max 1.000
_diffrn_measurement_device_type 'Bruker SMART APEX II CCD Platform'
_diffrn_measurement_method 'area detector, \w scans per \f'
_diffrn_radiation_monochromator graphite
_diffrn_radiation_source 'fine-focus sealed tube'
_diffrn_radiation_type MoK\a
_diffrn_radiation_wavelength 0.71073
_diffrn_reflns_av_R_equivalents 0.0649
_diffrn_reflns_av_sigmaI/netI 0.0397
_diffrn_reflns_limit_h_max 16
_diffrn_reflns_limit_h_min -16
_diffrn_reflns_limit_k_max 30
_diffrn_reflns_limit_k_min -30
_diffrn_reflns_limit_l_max 29
_diffrn_reflns_limit_l_min -29
_diffrn_reflns_number 115027
_diffrn_reflns_theta_full 33.14
_diffrn_reflns_theta_max 33.14
_diffrn_reflns_theta_min 1.49
_diffrn_standards_number 0
_exptl_absorpt_coefficient_mu 0.068
_exptl_absorpt_correction_T_max 0.9865
_exptl_absorpt_correction_T_min 0.9666
_exptl_absorpt_correction_type multi-scan
_exptl_absorpt_process_details 'SADABS (Sheldrick, 2008)'
_exptl_crystal_colour yellow
_exptl_crystal_density_diffrn 1.189
_exptl_crystal_description 'hexagonal prism'
_exptl_crystal_F_000 1496
_exptl_crystal_size_max 0.50
_exptl_crystal_size_mid 0.50
_exptl_crystal_size_min 0.20
_refine_diff_density_max 0.892
_refine_diff_density_min -0.222
_refine_diff_density_rms 0.057
_refine_ls_extinction_method none
_refine_ls_goodness_of_fit_ref 1.020
_refine_ls_hydrogen_treatment mixed
_refine_ls_matrix_type full
_refine_ls_number_parameters 557
_refine_ls_number_reflns 15070
_refine_ls_number_restraints 10
_refine_ls_restrained_S_all 1.020
_refine_ls_R_factor_all 0.0986
_refine_ls_R_factor_gt 0.0604
_refine_ls_shift/su_max 0.001
_refine_ls_shift/su_mean 0.000
_refine_ls_structure_factor_coef Fsqd
_refine_ls_weighting_details 'calc w=1/[\s^2^(Fo^2^)+(0.0878P)^2^+1.1776P] where P=(Fo^2^+2Fc^2^)/3'
_refine_ls_weighting_scheme calc
_refine_ls_wR_factor_gt 0.1529
_refine_ls_wR_factor_ref 0.1787
_reflns_number_gt 9947
_reflns_number_total 15070
_reflns_threshold_expression >2sigma(I)
_cod_data_source_file ic300870y_si_002_1.cif
_cod_data_source_block 1
_cod_original_cell_volume 3950.5(7)
_cod_database_code 4329885

loop_
_symmetry_equiv_pos_as_xyz
'x, y, z'
'-x+1/2, y+1/2, -z+1/2'
'-x, -y, -z'
'x-1/2, -y-1/2, z-1/2'

loop_
_atom_site_label
_atom_site_type_symbol
_atom_site_fract_x
_atom_site_fract_y
_atom_site_fract_z
_atom_site_U_iso_or_equiv
_atom_site_adp_type
_atom_site_occupancy
_atom_site_symmetry_multiplicity
_atom_site_calc_flag
_atom_site_refinement_flags
_atom_site_disorder_assembly
_atom_site_disorder_group
N11 N 0.72946(10) 0.09503(6) 0.93134(6) 0.0232(2) Uani 1 1 d . . .
N21 N 0.86780(11) 0.20475(6) 0.97745(6) 0.0244(2) Uani 1 1 d . . .
H1 H 0.804(3) 0.1853(14) 0.9474(14) 0.074(8) Uiso 1 1 d . . .
C11 C 0.79282(15) -0.01164(7) 0.99688(8) 0.0314(3) Uani 1 1 d . . .
H11A H 0.7494 -0.0341 0.9535 0.047 Uiso 1 1 calc R A .
H11B H 0.7410 -0.0152 1.0306 0.047 Uiso 1 1 calc R . .
H11C H 0.8761 -0.0323 1.0163 0.047 Uiso 1 1 calc R . .
C21 C 0.81157(12) 0.06173(6) 0.98165(7) 0.0224(2) Uani 1 1 d . A .
C31 C 0.92143(12) 0.09540(7) 1.02560(7) 0.0237(2) Uani 1 1 d . . .
H31A H 0.9800 0.0693 1.0589 0.028 Uiso 1 1 calc R A .
C41 C 0.94865(12) 0.16359(7) 1.02307(7) 0.0238(2) Uani 1 1 d . A .
C51 C 1.07229(14) 0.19156(7) 1.06985(8) 0.0312(3) Uani 1 1 d . . .
H51A H 1.0951 0.2323 1.0492 0.047 Uiso 1 1 calc R A .
H51B H 1.1408 0.1590 1.0742 0.047 Uiso 1 1 calc R . .
H51C H 1.0601 0.2012 1.1162 0.047 Uiso 1 1 calc R . .
C12 C 0.62389(16) 0.06402(8) 0.88257(9) 0.0195(3) Uani 0.8754(17) 1 d P A 1
C22 C 0.6423(4) 0.02467(13) 0.82516(18) 0.0201(5) Uani 0.8754(17) 1 d P A 1
C32 C 0.5333(5) 0.0040(2) 0.77283(19) 0.0219(6) Uani 0.8754(17) 1 d P A 1
H32A H 0.5453 -0.0228 0.7357 0.026 Uiso 0.8754(17) 1 calc PR A 1
C42 C 0.4066(3) 0.02199(13) 0.77382(13) 0.0223(4) Uani 0.8754(17) 1 d P A 1
C52 C 0.39053(14) 0.05994(9) 0.83100(8) 0.0235(3) Uani 0.8754(17) 1 d P A 1
H52A H 0.3070 0.0721 0.8330 0.028 Uiso 0.8754(17) 1 calc PR A 1
C62 C 0.49667(14) 0.08033(8) 0.88559(8) 0.0216(3) Uani 0.8754(17) 1 d P A 1
C72 C 0.47397(14) 0.12009(8) 0.94630(8) 0.0246(3) Uani 0.8754(17) 1 d P A 1
C82 C 0.4072(2) 0.18154(11) 0.93420(11) 0.0358(4) Uani 0.8754(17) 1 d P A 1
H82A H 0.3785 0.1973 0.8877 0.043 Uiso 0.8754(17) 1 calc PR A 1
C92 C 0.3822(4) 0.21986(16) 0.98877(14) 0.0436(7) Uani 0.8754(17) 1 d P A 1
H92A H 0.3405 0.2614 0.9798 0.052 Uiso 0.8754(17) 1 calc PR A 1
C102 C 0.42259(18) 0.19335(12) 1.05894(11) 0.0443(5) Uani 0.8754(17) 1 d P A 1
H10A H 0.4058 0.2176 1.0967 0.053 Uiso 0.8754(17) 1 calc PR A 1
C112 C 0.48647(17) 0.13217(11) 1.07195(9) 0.0362(4) Uani 0.8754(17) 1 d P A 1
H11D H 0.5112 0.1151 1.1181 0.043 Uiso 0.8754(17) 1 calc PR A 1
C122 C 0.51394(16) 0.09605(9) 1.01592(8) 0.0287(3) Uani 0.8754(17) 1 d P A 1
H12A H 0.5594 0.0555 1.0251 0.034 Uiso 0.8754(17) 1 calc PR A 1
C12' C 0.6301(14) 0.0807(7) 0.8696(7) 0.0195(3) Uani 0.1246(17) 1 d PD A 5
C22' C 0.646(3) 0.0344(13) 0.8201(15) 0.0201(5) Uani 0.1246(17) 1 d PD A 5
C32' C 0.537(4) 0.0110(18) 0.7652(16) 0.0219(6) Uani 0.1246(17) 1 d PD A 5
H32B H 0.5498 -0.0189 0.7306 0.026 Uiso 0.1246(17) 1 calc PR A 5
C42' C 0.415(2) 0.0328(12) 0.7639(12) 0.0223(4) Uani 0.1246(17) 1 d PD A 5
C52' C 0.4000(11) 0.0850(6) 0.8126(6) 0.0235(3) Uani 0.1246(17) 1 d PD A 5
H52B H 0.3180 0.1033 0.8089 0.028 Uiso 0.1246(17) 1 calc PR A 5
C62' C 0.5042(10) 0.1085(6) 0.8649(6) 0.0216(3) Uani 0.1246(17) 1 d PD A 5
C72' C 0.4856(9) 0.1661(6) 0.9106(5) 0.0246(3) Uani 0.1246(17) 1 d PD A 5
C82' C 0.3977(15) 0.1589(8) 0.9512(8) 0.0358(4) Uani 0.1246(17) 1 d PD A 5
H82B H 0.3449 0.1208 0.9447 0.043 Uiso 0.1246(17) 1 calc PR A 5
C92' C 0.385(3) 0.2073(13) 1.0027(13) 0.0436(7) Uani 0.1246(17) 1 d PD A 5
H92B H 0.3435 0.1983 1.0385 0.052 Uiso 0.1246(17) 1 calc PR A 5
C10' C 0.4459(13) 0.2775(7) 0.9934(7) 0.038(3) Uani 0.1246(17) 1 d PD A 5
H10C H 0.4217 0.3159 1.0144 0.045 Uiso 0.1246(17) 1 calc PR A 5
C11' C 0.5385(10) 0.2816(6) 0.9526(7) 0.032(2) Uani 0.1246(17) 1 d PD A 5
H11F H 0.5869 0.3208 0.9531 0.038 Uiso 0.1246(17) 1 calc PR A 5
C12" C 0.5563(10) 0.2263(5) 0.9118(5) 0.026(2) Uani 0.1246(17) 1 d PD A 5
H12C H 0.6166 0.2293 0.8847 0.031 Uiso 0.1246(17) 1 calc PR A 5
C132 C 0.77350(12) 0.00642(6) 0.81644(6) 0.0214(2) Uani 1 1 d . . .
C142 C 0.87381(12) 0.05354(7) 0.82241(7) 0.0241(2) Uani 1 1 d . A .
H14A H 0.8618 0.0978 0.8354 0.029 Uiso 1 1 calc R . .
C152 C 0.99120(13) 0.03461(7) 0.80904(8) 0.0274(3) Uani 1 1 d . . .
H15A H 1.0569 0.0665 0.8128 0.033 Uiso 1 1 calc R A .
C162 C 1.01163(13) -0.03143(7) 0.79012(7) 0.0277(3) Uani 1 1 d . A .
H16A H 1.0903 -0.0437 0.7811 0.033 Uiso 1 1 calc R . .
C172 C 0.91356(13) -0.07866(7) 0.78481(7) 0.0268(3) Uani 1 1 d . . .
H17A H 0.9266 -0.1230 0.7725 0.032 Uiso 1 1 calc R A .
C182 C 0.79557(12) -0.05995(7) 0.79788(7) 0.0240(2) Uani 1 1 d . A .
H18A H 0.7304 -0.0921 0.7942 0.029 Uiso 1 1 calc R . .
C192 C 0.29449(13) 0.00260(8) 0.71438(7) 0.0278(3) Uani 1 1 d . . .
C202 C 0.28067(15) -0.06369(8) 0.68980(8) 0.0322(3) Uani 1 1 d . A .
H20A H 0.3439 -0.0955 0.7096 0.039 Uiso 1 1 calc R . .
C212 C 0.17276(17) -0.08273(10) 0.63580(8) 0.0419(4) Uani 1 1 d . . .
H21A H 0.1641 -0.1272 0.6199 0.050 Uiso 1 1 calc R A .
C222 C 0.07857(17) -0.03576(12) 0.60569(9) 0.0469(5) Uani 1 1 d . A .
H22A H 0.0062 -0.0487 0.5700 0.056 Uiso 1 1 calc R . .
C232 C 0.09215(15) 0.03027(11) 0.62875(9) 0.0433(4) Uani 1 1 d . . .
H23A H 0.0294 0.0620 0.6079 0.052 Uiso 1 1 calc R A .
C242 C 0.19890(14) 0.04979(9) 0.68286(8) 0.0340(3) Uani 1 1 d . A .
H24A H 0.2069 0.0944 0.6982 0.041 Uiso 1 1 calc R . .
C13 C 0.86642(13) 0.27612(7) 0.97626(7) 0.0241(2) Uani 1 1 d . . .
C23 C 0.85135(13) 0.31578(7) 1.03397(7) 0.0261(3) Uani 1 1 d . . .
C33 C 0.83390(14) 0.38533(7) 1.02455(7) 0.0266(3) Uani 1 1 d . . .
H33A H 0.8251 0.4114 1.0629 0.032 Uiso 1 1 calc R . .
C43 C 0.82920(13) 0.41715(6) 0.96001(7) 0.0241(2) Uani 1 1 d . . .
C53 C 0.84723(13) 0.37726(6) 0.90434(7) 0.0244(2) Uani 1 1 d . . .
H53A H 0.8451 0.3974 0.8608 0.029 Uiso 1 1 calc R . .
C63 C 0.86836(13) 0.30794(6) 0.91209(7) 0.0236(2) Uani 1 1 d . . .
C73 C 0.90045(13) 0.27057(6) 0.85241(7) 0.0241(2) Uani 1 1 d . . .
C83 C 1.02362(14) 0.24185(7) 0.86082(8) 0.0303(3) Uani 1 1 d . . .
H83A H 1.0821 0.2413 0.9056 0.036 Uiso 1 1 calc R . .
C93 C 1.05954(15) 0.21410(8) 0.80290(8) 0.0333(3) Uani 1 1 d . . .
H93A H 1.1424 0.1961 0.8089 0.040 Uiso 1 1 calc R . .
C103 C 0.97237(17) 0.21327(8) 0.73645(8) 0.0351(3) Uani 1 1 d . . .
H10B H 0.9966 0.1952 0.6975 0.042 Uiso 1 1 calc R . .
C113 C 0.84890(18) 0.23954(8) 0.72825(8) 0.0373(3) Uani 1 1 d . . .
H11E H 0.7892 0.2378 0.6839 0.045 Uiso 1 1 calc R . .
C123 C 0.81343(15) 0.26841(7) 0.78559(8) 0.0313(3) Uani 1 1 d . . .
H12B H 0.7305 0.2865 0.7792 0.038 Uiso 1 1 calc R . .
C133 C 0.85634(14) 0.28698(7) 1.10562(8) 0.0285(3) Uani 1 1 d . . .
C143 C 0.94007(16) 0.31609(8) 1.16527(8) 0.0344(3) Uani 1 1 d . . .
H14B H 0.9896 0.3535 1.1598 0.041 Uiso 1 1 calc R . .
C153 C 0.95036(19) 0.28984(9) 1.23291(9) 0.0410(4) Uani 1 1 d . . .
H15B H 1.0066 0.3095 1.2725 0.049 Uiso 1 1 calc R . .
C163 C 0.87636(19) 0.23419(10) 1.24102(9) 0.0437(4) Uani 1 1 d . . .
H16B H 0.8843 0.2159 1.2861 0.052 Uiso 1 1 calc R . .
C173 C 0.79121(18) 0.20587(9) 1.18262(10) 0.0413(4) Uani 1 1 d . . .
H17B H 0.7405 0.1691 1.1886 0.050 Uiso 1 1 calc R . .
C183 C 0.78040(15) 0.23178(8) 1.11470(9) 0.0334(3) Uani 1 1 d . . .
H18B H 0.7227 0.2124 1.0754 0.040 Uiso 1 1 calc R . .
C193 C 0.80935(12) 0.49095(6) 0.95080(7) 0.0232(2) Uani 1 1 d . . .
C203 C 0.84546(14) 0.53503(7) 1.00882(8) 0.0281(3) Uani 1 1 d . . .
H20B H 0.8816 0.5178 1.0542 0.034 Uiso 1 1 calc R . .
C213 C 0.82796(15) 0.60418(7) 0.99943(8) 0.0299(3) Uani 1 1 d . . .
H21B H 0.8517 0.6330 1.0385 0.036 Uiso 1 1 calc R . .
C223 C 0.77539(15) 0.63042(7) 0.93232(8) 0.0299(3) Uani 1 1 d . . .
H22B H 0.7637 0.6768 0.9261 0.036 Uiso 1 1 calc R . .
C233 C 0.74019(16) 0.58743(7) 0.87430(8) 0.0313(3) Uani 1 1 d . . .
H23B H 0.7056 0.6050 0.8290 0.038 Uiso 1 1 calc R . .
C243 C 0.75629(14) 0.51839(7) 0.88358(7) 0.0274(3) Uani 1 1 d . . .
H24B H 0.7313 0.4899 0.8444 0.033 Uiso 1 1 calc R . .

loop_
_atom_site_aniso_label
_atom_site_aniso_U_11
_atom_site_aniso_U_22
_atom_site_aniso_U_33
_atom_site_aniso_U_23
_atom_site_aniso_U_13
_atom_site_aniso_U_12
N11 0.0212(5) 0.0249(5) 0.0232(5) -0.0034(4) 0.0052(4) 0.0013(4)
N21 0.0271(5) 0.0184(5) 0.0264(5) 0.0010(4) 0.0046(4) -0.0001(4)
C11 0.0328(7) 0.0233(6) 0.0365(7) 0.0018(5) 0.0062(6) -0.0049(5)
C21 0.0229(5) 0.0215(6) 0.0238(6) -0.0006(4) 0.0077(4) -0.0003(4)
C31 0.0228(5) 0.0221(6) 0.0249(6) 0.0018(4) 0.0036(4) 0.0004(4)
C41 0.0227(5) 0.0232(6) 0.0252(6) 0.0004(5) 0.0055(4) -0.0011(4)
C51 0.0269(6) 0.0248(6) 0.0375(7) 0.0024(5) 0.0005(5) -0.0036(5)
C12 0.0200(5) 0.0194(8) 0.0202(7) 0.0015(5) 0.0072(5) -0.0008(6)
C22 0.0200(6) 0.0194(12) 0.0217(8) 0.0014(8) 0.0071(5) 0.0006(8)
C32 0.0238(6) 0.0238(12) 0.0196(11) -0.0001(9) 0.0082(8) -0.0003(8)
C42 0.0216(7) 0.0270(11) 0.0194(10) 0.0013(7) 0.0070(6) -0.0021(7)
C52 0.0198(6) 0.0281(8) 0.0237(7) -0.0004(6) 0.0080(5) 0.0000(5)
C62 0.0216(6) 0.0233(7) 0.0216(6) -0.0002(5) 0.0085(5) 0.0001(5)
C72 0.0200(6) 0.0311(7) 0.0247(7) -0.0038(5) 0.0093(5) -0.0007(5)
C82 0.0372(8) 0.0387(11) 0.0300(10) -0.0036(7) 0.0061(7) 0.0141(8)
C92 0.0435(9) 0.0497(17) 0.0386(15) -0.0080(10) 0.0124(12) 0.0182(11)
C102 0.0334(9) 0.0660(14) 0.0362(10) -0.0236(9) 0.0140(7) 0.0022(8)
C112 0.0310(8) 0.0548(11) 0.0261(8) -0.0083(7) 0.0134(6) -0.0096(7)
C122 0.0301(7) 0.0331(8) 0.0252(7) -0.0014(6) 0.0115(6) -0.0042(6)
C12' 0.0200(5) 0.0194(8) 0.0202(7) 0.0015(5) 0.0072(5) -0.0008(6)
C22' 0.0200(6) 0.0194(12) 0.0217(8) 0.0014(8) 0.0071(5) 0.0006(8)
C32' 0.0238(6) 0.0238(12) 0.0196(11) -0.0001(9) 0.0082(8) -0.0003(8)
C42' 0.0216(7) 0.0270(11) 0.0194(10) 0.0013(7) 0.0070(6) -0.0021(7)
C52' 0.0198(6) 0.0281(8) 0.0237(7) -0.0004(6) 0.0080(5) 0.0000(5)
C62' 0.0216(6) 0.0233(7) 0.0216(6) -0.0002(5) 0.0085(5) 0.0001(5)
C72' 0.0200(6) 0.0311(7) 0.0247(7) -0.0038(5) 0.0093(5) -0.0007(5)
C82' 0.0372(8) 0.0387(11) 0.0300(10) -0.0036(7) 0.0061(7) 0.0141(8)
C92' 0.0435(9) 0.0497(17) 0.0386(15) -0.0080(10) 0.0124(12) 0.0182(11)
C10' 0.038(6) 0.038(7) 0.040(7) -0.005(5) 0.014(5) 0.008(5)
C11' 0.020(4) 0.028(5) 0.043(6) -0.006(5) 0.003(4) 0.002(4)
C12" 0.028(5) 0.025(5) 0.019(4) 0.002(4) -0.002(3) 0.012(4)
C132 0.0222(5) 0.0228(6) 0.0203(5) 0.0000(4) 0.0073(4) 0.0024(4)
C142 0.0250(6) 0.0228(6) 0.0259(6) 0.0002(5) 0.0092(5) 0.0010(4)
C152 0.0252(6) 0.0286(7) 0.0307(7) 0.0023(5) 0.0116(5) -0.0003(5)
C162 0.0255(6) 0.0328(7) 0.0274(6) 0.0017(5) 0.0116(5) 0.0051(5)
C172 0.0297(6) 0.0248(6) 0.0266(6) -0.0008(5) 0.0086(5) 0.0055(5)
C182 0.0248(6) 0.0229(6) 0.0242(6) 0.0003(5) 0.0062(4) 0.0022(4)
C192 0.0235(6) 0.0392(8) 0.0216(6) -0.0016(5) 0.0075(4) -0.0038(5)
C202 0.0325(7) 0.0414(8) 0.0248(6) -0.0033(6) 0.0113(5) -0.0068(6)
C212 0.0408(8) 0.0586(11) 0.0291(7) -0.0148(7) 0.0141(6) -0.0179(8)
C222 0.0320(8) 0.0828(14) 0.0248(7) -0.0080(8) 0.0052(6) -0.0145(8)
C232 0.0259(7) 0.0723(13) 0.0300(7) 0.0067(8) 0.0043(6) 0.0001(7)
C242 0.0240(6) 0.0476(9) 0.0305(7) 0.0029(6) 0.0072(5) 0.0002(6)
C13 0.0264(6) 0.0203(6) 0.0256(6) 0.0015(4) 0.0067(5) 0.0010(4)
C23 0.0308(6) 0.0240(6) 0.0252(6) 0.0012(5) 0.0103(5) 0.0016(5)
C33 0.0336(6) 0.0230(6) 0.0251(6) -0.0009(5) 0.0110(5) 0.0009(5)
C43 0.0287(6) 0.0190(5) 0.0255(6) -0.0007(4) 0.0087(5) 0.0013(4)
C53 0.0308(6) 0.0197(6) 0.0228(6) -0.0001(4) 0.0071(5) 0.0006(5)
C63 0.0277(6) 0.0192(5) 0.0237(6) -0.0005(4) 0.0061(5) 0.0003(4)
C73 0.0312(6) 0.0168(5) 0.0242(6) -0.0006(4) 0.0071(5) 0.0003(4)
C83 0.0312(7) 0.0275(7) 0.0306(7) -0.0047(5) 0.0049(5) 0.0004(5)
C93 0.0340(7) 0.0306(7) 0.0372(8) -0.0052(6) 0.0124(6) 0.0028(6)
C103 0.0511(9) 0.0281(7) 0.0291(7) -0.0024(5) 0.0157(6) 0.0066(6)
C113 0.0515(9) 0.0349(8) 0.0224(6) -0.0021(6) 0.0037(6) 0.0111(7)
C123 0.0373(7) 0.0285(7) 0.0260(6) -0.0010(5) 0.0042(5) 0.0090(6)
C133 0.0341(7) 0.0267(6) 0.0276(6) 0.0041(5) 0.0134(5) 0.0062(5)
C143 0.0426(8) 0.0331(8) 0.0291(7) 0.0030(6) 0.0120(6) 0.0045(6)
C153 0.0515(9) 0.0441(9) 0.0282(7) 0.0030(6) 0.0115(7) 0.0120(7)
C163 0.0591(11) 0.0460(10) 0.0318(8) 0.0133(7) 0.0220(7) 0.0158(8)
C173 0.0494(9) 0.0390(9) 0.0438(9) 0.0133(7) 0.0271(8) 0.0067(7)
C183 0.0369(7) 0.0326(7) 0.0355(7) 0.0065(6) 0.0177(6) 0.0032(6)
C193 0.0263(6) 0.0190(5) 0.0258(6) -0.0018(4) 0.0093(5) -0.0005(4)
C203 0.0344(7) 0.0249(6) 0.0252(6) -0.0039(5) 0.0078(5) -0.0002(5)
C213 0.0369(7) 0.0224(6) 0.0311(7) -0.0081(5) 0.0102(5) -0.0026(5)
C223 0.0356(7) 0.0193(6) 0.0362(7) -0.0026(5) 0.0116(6) -0.0010(5)
C233 0.0424(8) 0.0215(6) 0.0291(7) 0.0008(5) 0.0073(6) 0.0018(5)
C243 0.0349(7) 0.0200(6) 0.0262(6) -0.0043(5) 0.0057(5) -0.0006(5)

loop_
_atom_type_symbol
_atom_type_description
_atom_type_scat_dispersion_real
_atom_type_scat_dispersion_imag
_atom_type_scat_source
C C 0.0033 0.0016 'International Tables Vol C Tables 4.2.6.8 and 6.1.1.4'
H H 0.0000 0.0000 'International Tables Vol C Tables 4.2.6.8 and 6.1.1.4'
N N 0.0061 0.0033 'International Tables Vol C Tables 4.2.6.8 and 6.1.1.4'

loop_
_geom_angle_atom_site_label_1
_geom_angle_atom_site_label_2
_geom_angle_atom_site_label_3
_geom_angle
C21 N11 C12' 138.2(6)
C21 N11 C12 123.06(12)
C41 N21 C13 128.39(12)
C41 N21 H1 115.8(18)
C13 N21 H1 115.6(18)
C21 C11 H11A 109.5
C21 C11 H11B 109.5
H11A C11 H11B 109.5
C21 C11 H11C 109.5
H11A C11 H11C 109.5
H11B C11 H11C 109.5
N11 C21 C31 119.95(12)
N11 C21 C11 122.40(12)
C31 C21 C11 117.62(11)
C41 C31 C21 125.62(12)
C41 C31 H31A 117.2
C21 C31 H31A 117.2
N21 C41 C31 120.80(12)
N21 C41 C51 119.33(12)
C31 C41 C51 119.84(12)
C41 C51 H51A 109.5
C41 C51 H51B 109.5
H51A C51 H51B 109.5
C41 C51 H51C 109.5
H51A C51 H51C 109.5
H51B C51 H51C 109.5
C62 C12 N11 118.72(14)
C62 C12 C22 119.2(2)
N11 C12 C22 121.5(2)
C32 C22 C12 118.7(3)
C32 C22 C132 118.3(3)
C12 C22 C132 123.0(3)
C22 C32 C42 122.7(3)
C22 C32 H32A 118.7
C42 C32 H32A 118.7
C52 C42 C32 117.7(2)
C52 C42 C192 121.6(2)
C32 C42 C192 120.59(19)
C42 C52 C62 121.55(16)
C42 C52 H52A 119.2
C62 C52 H52A 119.2
C52 C62 C12 120.08(13)
C52 C62 C72 119.41(13)
C12 C62 C72 120.50(13)
C122 C72 C82 118.42(15)
C122 C72 C62 121.13(14)
C82 C72 C62 120.40(15)
C92 C82 C72 122.54(19)
C92 C82 H82A 118.7
C72 C82 H82A 118.7
C82 C92 C102 117.5(2)
C82 C92 H92A 121.2
C102 C92 H92A 121.2
C112 C102 C92 120.92(19)
C112 C102 H10A 119.5
C92 C102 H10A 119.5
C102 C112 C122 119.95(17)
C102 C112 H11D 120.0
C122 C112 H11D 120.0
C72 C122 C112 120.61(17)
C72 C122 H12A 119.7
C112 C122 H12A 119.7
C22' C12' N11 122.0(16)
C22' C12' C62' 119.7(15)
N11 C12' C62' 117.6(10)
C12' C22' C32' 121(2)
C12' C22' C132 124(2)
C32' C22' C132 115(2)
C42' C32' C22' 120(2)
C42' C32' H32B 120.1
C22' C32' H32B 120.1
C32' C42' C52' 118.5(15)
C32' C42' C192 122.2(15)
C52' C42' C192 119.2(17)
C62' C52' C42' 121.8(13)
C62' C52' H52B 119.1
C42' C52' H52B 119.1
C52' C62' C12' 118.7(9)
C52' C62' C72' 119.6(9)
C12' C62' C72' 121.5(9)
C82' C72' C12" 121.0(10)
C82' C72' C62' 118.5(11)
C12" C72' C62' 120.5(8)
C72' C82' C92' 122.6(16)
C72' C82' H82B 118.7
C92' C82' H82B 118.7
C82' C92' C10' 113.6(16)
C82' C92' H92B 123.2
C10' C92' H92B 123.2
C11' C10' C92' 119.1(11)
C11' C10' H10C 120.5
C92' C10' H10C 120.5
C12" C11' C10' 119.2(11)
C12" C11' H11F 120.4
C10' C11' H11F 120.4
C11' C12" C72' 121.8(10)
C11' C12" H12C 119.1
C72' C12" H12C 119.1
C182 C132 C142 118.25(11)
C182 C132 C22' 125.4(11)
C142 C132 C22' 115.6(11)
C182 C132 C22 118.71(15)
C142 C132 C22 122.95(15)
C152 C142 C132 120.43(12)
C152 C142 H14A 119.8
C132 C142 H14A 119.8
C142 C152 C162 120.77(13)
C142 C152 H15A 119.6
C162 C152 H15A 119.6
C172 C162 C152 119.29(12)
C172 C162 H16A 120.4
C152 C162 H16A 120.4
C162 C172 C182 120.22(13)
C162 C172 H17A 119.9
C182 C172 H17A 119.9
C172 C182 C132 121.03(12)
C172 C182 H18A 119.5
C132 C182 H18A 119.5
C202 C192 C242 118.58(13)
C202 C192 C42 120.32(16)
C242 C192 C42 121.08(16)
C202 C192 C42' 126.1(10)
C242 C192 C42' 114.5(9)
C192 C202 C212 120.50(16)
C192 C202 H20A 119.7
C212 C202 H20A 119.7
C222 C212 C202 120.27(17)
C222 C212 H21A 119.9
C202 C212 H21A 119.9
C232 C222 C212 119.80(15)
C232 C222 H22A 120.1
C212 C222 H22A 120.1
C222 C232 C242 120.47(17)
C222 C232 H23A 119.8
C242 C232 H23A 119.8
C232 C242 C192 120.36(17)
C232 C242 H24A 119.8
C192 C242 H24A 119.8
C63 C13 C23 119.11(12)
C63 C13 N21 117.50(12)
C23 C13 N21 123.12(12)
C33 C23 C13 118.93(12)
C33 C23 C133 118.12(12)
C13 C23 C133 122.93(12)
C43 C33 C23 122.53(12)
C43 C33 H33A 118.7
C23 C33 H33A 118.7
C53 C43 C33 117.53(12)
C53 C43 C193 120.68(12)
C33 C43 C193 121.78(12)
C43 C53 C63 121.74(12)
C43 C53 H53A 119.1
C63 C53 H53A 119.1
C53 C63 C13 120.04(12)
C53 C63 C73 117.99(12)
C13 C63 C73 121.87(11)
C123 C73 C83 118.47(13)
C123 C73 C63 120.86(12)
C83 C73 C63 120.43(12)
C93 C83 C73 120.62(13)
C93 C83 H83A 119.7
C73 C83 H83A 119.7
C103 C93 C83 120.16(14)
C103 C93 H93A 119.9
C83 C93 H93A 119.9
C93 C103 C113 119.50(14)
C93 C103 H10B 120.2
C113 C103 H10B 120.2
C103 C113 C123 120.54(14)
C103 C113 H11E 119.7
C123 C113 H11E 119.7
C113 C123 C73 120.65(14)
C113 C123 H12B 119.7
C73 C123 H12B 119.7
C143 C133 C183 119.09(14)
C143 C133 C23 118.67(13)
C183 C133 C23 122.23(14)
C153 C143 C133 120.65(16)
C153 C143 H14B 119.7
C133 C143 H14B 119.7
C163 C153 C143 119.66(17)
C163 C153 H15B 120.2
C143 C153 H15B 120.2
C173 C163 C153 120.20(15)
C173 C163 H16B 119.9
C153 C163 H16B 119.9
C163 C173 C183 120.51(16)
C163 C173 H17B 119.7
C183 C173 H17B 119.7
C173 C183 C133 119.86(16)
C173 C183 H18B 120.1
C133 C183 H18B 120.1
C243 C193 C203 118.24(12)
C243 C193 C43 120.61(12)
C203 C193 C43 121.14(12)
C213 C203 C193 120.66(13)
C213 C203 H20B 119.7
C193 C203 H20B 119.7
C223 C213 C203 120.23(13)
C223 C213 H21B 119.9
C203 C213 H21B 119.9
C213 C223 C233 119.73(13)
C213 C223 H22B 120.1
C233 C223 H22B 120.1
C243 C233 C223 120.18(14)
C243 C233 H23B 119.9
C223 C233 H23B 119.9
C233 C243 C193 120.95(13)
C233 C243 H24B 119.5
C193 C243 H24B 119.5

loop_
_geom_bond_atom_site_label_1
_geom_bond_atom_site_label_2
_geom_bond_distance
N11 C21 1.3093(16)
N11 C12' 1.409(14)
N11 C12 1.4101(19)
N21 C41 1.3407(17)
N21 C13 1.4133(17)
N21 H1 0.86(3)
C11 C21 1.5058(19)
C11 H11A 0.9600
C11 H11B 0.9600
C11 H11C 0.9600
C21 C31 1.4234(18)
C31 C41 1.3844(18)
C31 H31A 0.9300
C41 C51 1.4993(18)
C51 H51A 0.9600
C51 H51B 0.9600
C51 H51C 0.9600
C12 C62 1.406(2)
C12 C22 1.414(3)
C22 C32 1.392(4)
C22 C132 1.492(4)
C32 C42 1.398(6)
C32 H32A 0.9300
C42 C52 1.387(3)
C42 C192 1.482(3)
C52 C62 1.395(2)
C52 H52A 0.9300
C62 C72 1.488(2)
C72 C122 1.393(2)
C72 C82 1.398(2)
C82 C92 1.383(3)
C82 H82A 0.9300
C92 C102 1.420(3)
C92 H92A 0.9300
C102 C112 1.380(3)
C102 H10A 0.9300
C112 C122 1.394(2)
C112 H11D 0.9300
C122 H12A 0.9300
C12' C22' 1.37(2)
C12' C62' 1.428(18)
C22' C32' 1.44(3)
C22' C132 1.48(3)
C32' C42' 1.37(5)
C32' H32B 0.9300
C42' C52' 1.44(3)
C42' C192 1.51(2)
C52' C62' 1.378(15)
C52' H52B 0.9300
C62' C72' 1.489(14)
C72' C82' 1.376(15)
C72' C12" 1.407(16)
C82' C92' 1.42(2)
C82' H82B 0.9300
C92' C10' 1.56(4)
C92' H92B 0.9300
C10' C11' 1.415(17)
C10' H10C 0.9300
C11' C12" 1.392(14)
C11' H11F 0.9300
C12" H12C 0.9300
C132 C182 1.3983(18)
C132 C142 1.3992(18)
C142 C152 1.3899(18)
C142 H14A 0.9300
C152 C162 1.390(2)
C152 H15A 0.9300
C162 C172 1.385(2)
C162 H16A 0.9300
C172 C182 1.3922(18)
C172 H17A 0.9300
C182 H18A 0.9300
C192 C202 1.391(2)
C192 C242 1.401(2)
C202 C212 1.393(2)
C202 H20A 0.9300
C212 C222 1.382(3)
C212 H21A 0.9300
C222 C232 1.378(3)
C222 H22A 0.9300
C232 C242 1.389(2)
C232 H23A 0.9300
C242 H24A 0.9300
C13 C63 1.4010(18)
C13 C23 1.4106(19)
C23 C33 1.3952(19)
C23 C133 1.4919(19)
C33 C43 1.3919(19)
C33 H33A 0.9300
C43 C53 1.3912(18)
C43 C193 1.4808(18)
C53 C63 1.3927(18)
C53 H53A 0.9300
C63 C73 1.4863(18)
C73 C123 1.3877(19)
C73 C83 1.3982(19)
C83 C93 1.390(2)
C83 H83A 0.9300
C93 C103 1.382(2)
C93 H93A 0.9300
C103 C113 1.383(2)
C103 H10B 0.9300
C113 C123 1.387(2)
C113 H11E 0.9300
C123 H12B 0.9300
C133 C143 1.392(2)
C133 C183 1.397(2)
C143 C153 1.390(2)
C143 H14B 0.9300
C153 C163 1.386(3)
C153 H15B 0.9300
C163 C173 1.376(3)
C163 H16B 0.9300
C173 C183 1.392(2)
C173 H17B 0.9300
C183 H18B 0.9300
C193 C243 1.3924(19)
C193 C203 1.3987(18)
C203 C213 1.388(2)
C203 H20B 0.9300
C213 C223 1.381(2)
C213 H21B 0.9300
C223 C233 1.385(2)
C223 H22B 0.9300
C233 C243 1.3838(19)
C233 H23B 0.9300
C243 H24B 0.9300

loop_
_geom_hbond_atom_site_label_D
_geom_hbond_atom_site_label_H
_geom_hbond_atom_site_label_A
_geom_hbond_distance_DH
_geom_hbond_distance_HA
_geom_hbond_distance_DA
_geom_hbond_angle_DHA
N21 H1 N11 0.86(3) 1.95(3) 2.6477(16) 137(2)

loop_
_geom_torsion_atom_site_label_1
_geom_torsion_atom_site_label_2
_geom_torsion_atom_site_label_3
_geom_torsion_atom_site_label_4
_geom_torsion
C12' N11 C21 C31 163.3(8)
C12 N11 C21 C31 175.32(13)
C12' N11 C21 C11 -18.5(9)
C12 N11 C21 C11 -6.5(2)
N11 C21 C31 C41 3.6(2)
C11 C21 C31 C41 -174.73(13)
C13 N21 C41 C31 167.14(13)
C13 N21 C41 C51 -15.1(2)
C21 C31 C41 N21 1.2(2)
C21 C31 C41 C51 -176.50(13)
C21 N11 C12 C62 112.97(16)
C12' N11 C12 C62 -94(2)
C21 N11 C12 C22 -75.9(2)
C12' N11 C12 C22 77(2)
C62 C12 C22 C32 0.8(3)
N11 C12 C22 C32 -170.3(2)
C62 C12 C22 C132 178.34(18)
N11 C12 C22 C132 7.2(3)
C12 C22 C32 C42 1.6(4)
C132 C22 C32 C42 -176.0(2)
C22 C32 C42 C52 -2.3(4)
C22 C32 C42 C192 175.9(2)
C32 C42 C52 C62 0.6(3)
C192 C42 C52 C62 -177.53(16)
C42 C52 C62 C12 1.7(3)
C42 C52 C62 C72 -179.06(16)
N11 C12 C62 C52 168.96(14)
C22 C12 C62 C52 -2.4(3)
N11 C12 C62 C72 -10.3(2)
C22 C12 C62 C72 178.36(18)
C52 C62 C72 C122 119.81(17)
C12 C62 C72 C122 -61.0(2)
C52 C62 C72 C82 -57.7(2)
C12 C62 C72 C82 121.50(18)
C122 C72 C82 C92 1.5(3)
C62 C72 C82 C92 179.1(3)
C72 C82 C92 C102 -2.4(5)
C82 C92 C102 C112 1.1(5)
C92 C102 C112 C122 1.0(3)
C82 C72 C122 C112 0.8(2)
C62 C72 C122 C112 -176.82(15)
C102 C112 C122 C72 -2.0(3)
C21 N11 C12' C22' -47(2)
C12 N11 C12' C22' -82(3)
C21 N11 C12' C62' 124.1(9)
C12 N11 C12' C62' 89(2)
N11 C12' C22' C32' 168(2)
C62' C12' C22' C32' -3(4)
N11 C12' C22' C132 -14(3)
C62' C12' C22' C132 175.0(17)
C12' C22' C32' C42' -3(5)
C132 C22' C32' C42' 179(2)
C22' C32' C42' C52' 7(4)
C22' C32' C42' C192 -171(2)
C32' C42' C52' C62' -7(3)
C192 C42' C52' C62' 171.9(12)
C42' C52' C62' C12' 1(2)
C42' C52' C62' C72' 175.5(13)
C22' C12' C62' C52' 4(2)
N11 C12' C62' C52' -167.3(10)
C22' C12' C62' C72' -170.8(17)
N11 C12' C62' C72' 18.1(16)
C52' C62' C72' C82' 59.9(16)
C12' C62' C72' C82' -125.6(13)
C52' C62' C72' C12" -120.1(12)
C12' C62' C72' C12" 54.4(16)
C12" C72' C82' C92' -8(2)
C62' C72' C82' C92' 172.1(17)
C72' C82' C92' C10' 17(3)
C82' C92' C10' C11' -19(3)
C92' C10' C11' C12" 11(2)
C10' C11' C12" C72' -0.6(16)
C82' C72' C12" C11' -1.6(17)
C62' C72' C12" C11' 178.3(10)
C12' C22' C132 C182 143.6(18)
C32' C22' C132 C182 -38(3)
C12' C22' C132 C142 -46(3)
C32' C22' C132 C142 132(2)
C12' C22' C132 C22 103(9)
C32' C22' C132 C22 -79(8)
C32 C22 C132 C182 -46.9(3)
C12 C22 C132 C182 135.60(19)
C32 C22 C132 C142 129.8(2)
C12 C22 C132 C142 -47.8(3)
C32 C22 C132 C22' 96(8)
C12 C22 C132 C22' -82(8)
C182 C132 C142 C152 1.00(19)
C22' C132 C142 C152 -170.2(13)
C22 C132 C142 C152 -175.64(19)
C132 C142 C152 C162 -0.6(2)
C142 C152 C162 C172 -0.2(2)
C152 C162 C172 C182 0.4(2)
C162 C172 C182 C132 0.1(2)
C142 C132 C182 C172 -0.76(19)
C22' C132 C182 C172 169.5(14)
C22 C132 C182 C172 176.02(18)
C52 C42 C192 C202 -132.55(18)
C32 C42 C192 C202 49.3(3)
C52 C42 C192 C242 46.0(2)
C32 C42 C192 C242 -132.2(2)
C52 C42 C192 C42' 105(5)
C32 C42 C192 C42' -73(5)
C32' C42' C192 C202 30(2)
C52' C42' C192 C202 -147.9(11)
C32' C42' C192 C242 -139(2)
C52' C42' C192 C242 42.9(16)
C32' C42' C192 C42 95(6)
C52' C42' C192 C42 -83(5)
C242 C192 C202 C212 -1.1(2)
C42 C192 C202 C212 177.48(14)
C42' C192 C202 C212 -169.9(9)
C192 C202 C212 C222 0.4(2)
C202 C212 C222 C232 0.6(2)
C212 C222 C232 C242 -1.0(3)
C222 C232 C242 C192 0.4(2)
C202 C192 C242 C232 0.7(2)
C42 C192 C242 C232 -177.87(15)
C42' C192 C242 C232 170.8(9)
C41 N21 C13 C63 127.27(15)
C41 N21 C13 C23 -58.7(2)
C63 C13 C23 C33 2.4(2)
N21 C13 C23 C33 -171.59(13)
C63 C13 C23 C133 -176.11(13)
N21 C13 C23 C133 9.9(2)
C13 C23 C33 C43 0.8(2)
C133 C23 C33 C43 179.36(13)
C23 C33 C43 C53 -2.2(2)
C23 C33 C43 C193 179.41(13)
C33 C43 C53 C63 0.4(2)
C193 C43 C53 C63 178.85(12)
C43 C53 C63 C13 2.7(2)
C43 C53 C63 C73 -173.68(12)
C23 C13 C63 C53 -4.10(19)
N21 C13 C63 C53 170.22(12)
C23 C13 C63 C73 172.14(12)
N21 C13 C63 C73 -13.54(19)
C53 C63 C73 C123 -61.48(18)
C13 C63 C73 C123 122.20(15)
C53 C63 C73 C83 112.88(15)
C13 C63 C73 C83 -63.44(18)
C123 C73 C83 C93 2.4(2)
C63 C73 C83 C93 -172.09(13)
C73 C83 C93 C103 -1.5(2)
C83 C93 C103 C113 -0.7(2)
C93 C103 C113 C123 1.9(3)
C103 C113 C123 C73 -1.0(3)
C83 C73 C123 C113 -1.2(2)
C63 C73 C123 C113 173.28(14)
C33 C23 C133 C143 -50.65(19)
C13 C23 C133 C143 127.86(15)
C33 C23 C133 C183 129.63(15)
C13 C23 C133 C183 -51.9(2)
C183 C133 C143 C153 1.4(2)
C23 C133 C143 C153 -178.35(14)
C133 C143 C153 C163 -0.1(2)
C143 C153 C163 C173 -1.3(3)
C153 C163 C173 C183 1.4(3)
C163 C173 C183 C133 -0.1(2)
C143 C133 C183 C173 -1.3(2)
C23 C133 C183 C173 178.43(14)
C53 C43 C193 C243 26.38(19)
C33 C43 C193 C243 -155.27(14)
C53 C43 C193 C203 -152.37(14)
C33 C43 C193 C203 26.0(2)
C243 C193 C203 C213 0.4(2)
C43 C193 C203 C213 179.16(13)
C193 C203 C213 C223 -0.5(2)
C203 C213 C223 C233 0.0(2)
C213 C223 C233 C243 0.7(2)
C223 C233 C243 C193 -0.8(2)
C203 C193 C243 C233 0.3(2)
C43 C193 C243 C233 -178.51(13)
